data_7024194
loop_
_publ_author_name
'Grimminger, Philipp'
'Kl\"ufers, Peter'

_publ_section_title
;
 Oxidorhenium(V) complexes with L-histidine and pyranosides.
;
_journal_issue 3
_journal_name_full 'Dalton transactions (Cambridge, England : 2003)'
_journal_page_first 715
_journal_page_last 719
_journal_paper_doi 10.1039/b912603a
_journal_volume 39
_journal_year 2010
_chemical_absolute_configuration syn
_chemical_compound_source
;
0.833 g (1.0 mmol) of the Rhenium(V)-oxo-complex trans-ReOCl3(PPh3)2 were
stirred with 0.388 g (2.0 mmol) methyl-\a-D-mannopyranoside, 0.155 g (1.0 mmol)
L-histidine and 0.303 g (3.0 mmol) triethylamine in
250 ml methanol. After stirring for 2 hours at 50 \%C the yellow suspension
turned into a blue solution. Then the volume was reduced in vakuo to 30 ml.
A blue powder of (I) was filtered off and recrystallised in methanol.
;
_chemical_formula_moiety 'C13 H20 N3 O9 Re, 2(C H4 O)'
_chemical_formula_sum 'C15 H28 N3 O11 Re'
_chemical_formula_weight 612.60
_chemical_name_common ReO(His)(MeaDManp)
_space_group_IT_number 5
_symmetry_cell_setting monoclinic
_symmetry_Int_Tables_number 5
_symmetry_space_group_name_Hall 'C 2y'
_symmetry_space_group_name_H-M 'C 1 2 1'
_atom_sites_solution_hydrogens geom
_atom_sites_solution_primary direct
_atom_sites_solution_secondary difmap
_audit_block_code Re_O_His_MeaDManp_jn213_grimminger
_audit_creation_date 30-Juni-05
_audit_creation_method 'form98_non/compatible with shelxl97-2'
_audit_update_record 12-FEB-07
_cell_angle_alpha 90.00
_cell_angle_beta 114.2054(9)
_cell_angle_gamma 90.00
_cell_formula_units_Z 4
_cell_length_a 25.2622(4)
_cell_length_b 9.0735(2)
_cell_length_c 10.4724(2)
_cell_measurement_reflns_used 14780
_cell_measurement_temperature 200(2)
_cell_measurement_theta_max 27.485
_cell_measurement_theta_min 3.134
_cell_volume 2189.40(7)
_computing_cell_refinement 'HKL Scalepack (Otwinowski & Minor 1997)'
_computing_data_collection 'Collect (Nonius BV, 1997-2000)'
_computing_data_reduction 'HKL Denzo and Scalepack (Otwinowski & Minor 1997)'
_computing_structure_refinement 'SHELXL-97 (G. M. Sheldrick. University of G\"ottingen, 97-2 version)'
_computing_structure_solution
;
A. Altomare, M. C. Burla, M. Camalli, G. L. Cascarano, C. Giacovazzo, A.
Guagliardi, A. G. G. Moliterni, G. Polidori, R. Spagna: SIR97: a new tool for
crystal structure determination and refinement; J. Appl. Crystallogr. 1999,
32, 115-119.
;
_diffrn_ambient_temperature 200(2)
_diffrn_detector_area_resol_mean 9
_diffrn_measured_fraction_theta_full 0.992
_diffrn_measured_fraction_theta_max 0.992
_diffrn_measurement_device '95mm CCD camera on \k-goniostat'
_diffrn_measurement_device_type KappaCCD
_diffrn_measurement_method 'CCD; rotation images; thick slices'
_diffrn_orient_matrix_type 'by Nonius Collect from scalepack cell'
_diffrn_orient_matrix_UB_11 -0.0024377
_diffrn_orient_matrix_UB_12 -0.0815764
_diffrn_orient_matrix_UB_13 0.0615719
_diffrn_orient_matrix_UB_21 0.0423847
_diffrn_orient_matrix_UB_22 0.0108926
_diffrn_orient_matrix_UB_23 0.0601631
_diffrn_orient_matrix_UB_31 -0.0090113
_diffrn_orient_matrix_UB_32 0.0733015
_diffrn_orient_matrix_UB_33 0.0595824
_diffrn_radiation_collimation 0.35
_diffrn_radiation_monochromator graphite
_diffrn_radiation_source 'rotating anode'
_diffrn_radiation_type MoK\a
_diffrn_radiation_wavelength 0.71073
_diffrn_reflns_av_R_equivalents 0.0367
_diffrn_reflns_av_sigmaI/netI 0.0372
_diffrn_reflns_limit_h_max 32
_diffrn_reflns_limit_h_min -32
_diffrn_reflns_limit_k_max 11
_diffrn_reflns_limit_k_min -11
_diffrn_reflns_limit_l_max 13
_diffrn_reflns_limit_l_min -13
_diffrn_reflns_number 19131
_diffrn_reflns_theta_full 27.56
_diffrn_reflns_theta_max 27.48
_diffrn_reflns_theta_min 3.28
_diffrn_source_current 75.00
_diffrn_source_power 4.125
_diffrn_source_type 'FR 591 generator'
_diffrn_source_voltage 55.00
_exptl_absorpt_coefficient_mu 5.610
_exptl_absorpt_correction_T_max 0.7705
_exptl_absorpt_correction_T_min 0.4851
_exptl_absorpt_correction_type numerical
_exptl_absorpt_process_details
;
Crystal faces optimized with XShape, rev. 1.02, STOE (Darmstadt, Germany)
Absorption correction with XRed, rev 1.09, STOE (Darmstadt, Germany)
;
_exptl_crystal_colour violet
_exptl_crystal_density_diffrn 1.859
_exptl_crystal_density_method 'not measured'
_exptl_crystal_description platelet
_exptl_crystal_F_000 1208
_exptl_crystal_size_max 0.13
_exptl_crystal_size_mid 0.11
_exptl_crystal_size_min 0.05
_refine_diff_density_max 1.542
_refine_diff_density_min -1.782
_refine_diff_density_rms 0.185
_refine_ls_abs_structure_details 'Flack H D (1983), Acta Cryst. A39, 876-881'
_refine_ls_abs_structure_Flack 0.041(14)
_refine_ls_extinction_method none
_refine_ls_goodness_of_fit_ref 1.108
_refine_ls_hydrogen_treatment refU
_refine_ls_matrix_type full
_refine_ls_number_parameters 234
_refine_ls_number_reflns 4484
_refine_ls_number_restraints 1
_refine_ls_restrained_S_all 1.108
_refine_ls_R_factor_all 0.0389
_refine_ls_R_factor_gt 0.0340
_refine_ls_shift/su_max 0.001
_refine_ls_shift/su_mean 0.000
_refine_ls_structure_factor_coef Fsqd
_refine_ls_weighting_details 'calc w=1/[\s^2^(Fo^2^)+(0.0172P)^2^+1.8116P] where P=(Fo^2^+2Fc^2^)/3'
_refine_ls_weighting_scheme calc
_refine_ls_wR_factor_gt 0.0855
_refine_ls_wR_factor_ref 0.0879
_reflns_number_gt 4106
_reflns_number_total 4484
_reflns_threshold_expression >2sigma(I)
_cod_data_source_file b912603a.txt
_cod_data_source_block jn213
_cod_original_sg_symbol_H-M 'C 2'
_cod_database_code 7024194
_kl_diffrn_measurement_scan_angle phi/omega-scan
_kl_diffrn_measurement_scan_step_degree 2.0
_kl_diffrn_measurement_scan_time_per_degree 30
_kl_diffrn_measurement_detector_distance 35

loop_
_symmetry_equiv_pos_as_xyz
'x, y, z'
'-x, y, -z'
'x+1/2, y+1/2, z'
'-x+1/2, y+1/2, -z'

loop_
_atom_site_label
_atom_site_type_symbol
_atom_site_fract_x
_atom_site_fract_y
_atom_site_fract_z
_atom_site_U_iso_or_equiv
_atom_site_adp_type
_atom_site_occupancy
_atom_site_symmetry_multiplicity
_atom_site_calc_flag
_atom_site_refinement_flags
Re Re 0.212308(5) 0.69413(3) 0.140783(10) 0.01552(5) Uani 1 1 d .
O1 O 0.24601(12) 0.8551(3) 0.1422(3) 0.0237(6) Uani 1 1 d .
C11 C 0.05610(16) 0.7538(5) -0.2036(4) 0.0227(9) Uani 1 1 d .
H11 H 0.0645 0.7004 -0.2768 0.046(3) Uiso 1 1 calc R
O11 O -0.00203(11) 0.7247(3) -0.2247(3) 0.0259(9) Uani 1 1 d .
C21 C 0.09368(13) 0.6882(9) -0.0605(3) 0.0180(7) Uani 1 1 d .
H21 H 0.0780 0.5891 -0.0525 0.046(3) Uiso 1 1 calc R
O21 O 0.15249(10) 0.6712(4) -0.0493(2) 0.0188(8) Uani 1 1 d .
C31 C 0.09568(17) 0.7854(5) 0.0618(4) 0.0188(8) Uani 1 1 d .
H31 H 0.0601 0.7661 0.0789 0.046(3) Uiso 1 1 calc R
O31 O 0.14608(11) 0.7373(3) 0.1828(2) 0.0190(7) Uani 1 1 d .
C41 C 0.09902(17) 0.9494(5) 0.0354(4) 0.0201(8) Uani 1 1 d .
H41 H 0.1390 0.9740 0.0445 0.046(3) Uiso 1 1 calc R
O41 O 0.08802(18) 1.0250(4) 0.1405(4) 0.0255(9) Uani 1 1 d .
H841 H 0.0844 1.1156 0.1222 0.046(3) Uiso 1 1 calc R
C51 C 0.05535(18) 0.9921(5) -0.1098(4) 0.0205(9) Uani 1 1 d .
H51 H 0.0156 0.9679 -0.1168 0.046(3) Uiso 1 1 calc R
O51 O 0.06602(12) 0.9045(3) -0.2126(3) 0.0214(6) Uani 1 1 d .
C61 C 0.05600(18) 1.1520(4) -0.1484(4) 0.0258(10) Uani 1 1 d .
H612 H 0.0280 1.1677 -0.2466 0.046(3) Uiso 1 1 calc R
H611 H 0.0439 1.2142 -0.0874 0.046(3) Uiso 1 1 calc R
O61 O 0.11267(11) 1.1939(7) -0.1330(3) 0.0359(6) Uani 1 1 d .
H861 H 0.1130 1.2844 -0.1496 0.046(3) Uiso 1 1 calc R
C71 C -0.0444(2) 0.7724(6) -0.3559(5) 0.0394(12) Uani 1 1 d .
H711 H -0.0420 0.8796 -0.3633 0.046(3) Uiso 1 1 calc R
H712 H -0.0831 0.7453 -0.3634 0.046(3) Uiso 1 1 calc R
H713 H -0.0373 0.7251 -0.4315 0.046(3) Uiso 1 1 calc R
C12 C 0.23869(18) 0.3673(4) 0.1750(4) 0.0185(8) Uani 1 1 d .
O121 O 0.19581(12) 0.4590(3) 0.1496(3) 0.0208(6) Uani 1 1 d .
O122 O 0.23751(13) 0.2366(3) 0.2014(3) 0.0282(7) Uani 1 1 d .
C22 C 0.29293(17) 0.4385(4) 0.1736(4) 0.0188(8) Uani 1 1 d .
H22 H 0.3117 0.3688 0.1309 0.046(3) Uiso 1 1 calc R
N22 N 0.27433(14) 0.5719(4) 0.0861(3) 0.0187(7) Uani 1 1 d .
H222 H 0.2574 0.5458 -0.0070 0.046(3) Uiso 1 1 calc R
H221 H 0.3060 0.6302 0.1001 0.046(3) Uiso 1 1 calc R
C32 C 0.33591(19) 0.4752(5) 0.3239(4) 0.0261(10) Uani 1 1 d .
H321 H 0.3538 0.3824 0.3720 0.046(3) Uiso 1 1 calc R
H322 H 0.3673 0.5375 0.3196 0.046(3) Uiso 1 1 calc R
C42 C 0.30912(17) 0.5547(5) 0.4111(4) 0.0212(9) Uani 1 1 d .
N52 N 0.26154(14) 0.6466(3) 0.3529(3) 0.0205(8) Uani 1 1 d .
C62 C 0.24993(15) 0.6955(10) 0.4590(3) 0.0288(8) Uani 1 1 d .
H62 H 0.2190 0.7602 0.4496 0.046(3) Uiso 1 1 calc R
N72 N 0.28753(17) 0.6411(4) 0.5787(4) 0.0300(9) Uani 1 1 d .
H772 H 0.2884 0.6600 0.6620 0.046(3) Uiso 1 1 calc R
C82 C 0.3252(2) 0.5498(5) 0.5512(4) 0.0276(10) Uani 1 1 d .
H82 H 0.3562 0.4945 0.6175 0.046(3) Uiso 1 1 calc R
O98 O 0.0983(2) 0.3236(5) 0.1536(6) 0.0496(13) Uani 1 1 d .
H898 H 0.1282 0.3597 0.1498 0.046(3) Uiso 1 1 calc R
C98 C 0.0818(4) 0.4072(8) 0.2354(10) 0.093(3) Uani 1 1 d .
H981 H 0.1131 0.4759 0.2884 0.046(3) Uiso 1 1 calc R
H982 H 0.0732 0.3444 0.3006 0.046(3) Uiso 1 1 calc R
H983 H 0.0470 0.4630 0.1774 0.046(3) Uiso 1 1 calc R
O99 O 0.1229(2) 0.4533(5) 0.7557(4) 0.0570(11) Uani 1 1 d .
H899 H 0.1415 0.5114 0.8213 0.046(3) Uiso 1 1 calc R
C99 C 0.1381(4) 0.4807(11) 0.6373(7) 0.089(3) Uani 1 1 d .
H991 H 0.1027 0.4846 0.5507 0.046(3) Uiso 1 1 calc R
H992 H 0.1631 0.4010 0.6309 0.046(3) Uiso 1 1 calc R
H993 H 0.1588 0.5747 0.6510 0.046(3) Uiso 1 1 calc R

loop_
_atom_site_aniso_label
_atom_site_aniso_U_11
_atom_site_aniso_U_22
_atom_site_aniso_U_33
_atom_site_aniso_U_23
_atom_site_aniso_U_13
_atom_site_aniso_U_12
Re 0.01724(7) 0.01457(7) 0.01460(7) 0.00109(11) 0.00637(5) 0.00148(11)
O1 0.0226(14) 0.0186(16) 0.0249(15) 0.0028(12) 0.0046(12) -0.0010(12)
C11 0.0167(19) 0.026(2) 0.022(2) 0.0009(16) 0.0047(16) -0.0031(16)
O11 0.0171(12) 0.035(3) 0.0225(13) -0.0002(12) 0.0046(10) -0.0038(13)
C21 0.0165(14) 0.0179(18) 0.0217(15) 0.004(3) 0.0099(12) 0.007(3)
O21 0.0173(11) 0.025(2) 0.0147(11) 0.0002(13) 0.0069(9) -0.0002(14)
C31 0.0164(18) 0.021(2) 0.0182(19) -0.0010(15) 0.0063(16) 0.0003(16)
O31 0.0198(13) 0.0225(18) 0.0145(12) 0.0036(10) 0.0067(10) 0.0054(11)
C41 0.021(2) 0.023(2) 0.0174(19) 0.0002(16) 0.0085(16) 0.0042(17)
O41 0.036(2) 0.0189(19) 0.0200(16) 0.0015(14) 0.0097(15) 0.0049(15)
C51 0.0184(19) 0.024(2) 0.020(2) 0.0019(17) 0.0085(16) 0.0056(17)
O51 0.0228(14) 0.0226(16) 0.0200(14) -0.0017(12) 0.0101(11) -0.0002(12)
C61 0.030(2) 0.018(3) 0.027(2) 0.0039(15) 0.0087(17) 0.0055(16)
O61 0.0355(14) 0.0209(13) 0.0551(16) 0.007(3) 0.0223(12) 0.003(3)
C71 0.025(2) 0.054(3) 0.030(3) 0.001(2) 0.001(2) 0.002(2)
C12 0.030(2) 0.014(2) 0.0134(18) 0.0005(15) 0.0100(16) 0.0040(17)
O121 0.0222(14) 0.0162(15) 0.0275(15) 0.0003(11) 0.0138(12) -0.0002(12)
O122 0.0391(17) 0.020(2) 0.0289(15) 0.0055(11) 0.0176(14) 0.0034(12)
C22 0.024(2) 0.019(2) 0.0137(18) 0.0017(15) 0.0076(16) 0.0077(17)
N22 0.0209(17) 0.0185(18) 0.0191(16) -0.0002(14) 0.0106(14) 0.0011(14)
C32 0.025(2) 0.035(3) 0.017(2) 0.0011(18) 0.0073(18) 0.009(2)
C42 0.022(2) 0.021(2) 0.0183(19) -0.0001(16) 0.0057(17) 0.0033(17)
N52 0.0227(17) 0.020(2) 0.0167(16) -0.0012(12) 0.0061(13) 0.0042(13)
C62 0.0323(19) 0.032(2) 0.0212(17) 0.002(4) 0.0099(15) 0.013(4)
N72 0.042(2) 0.032(2) 0.0160(17) -0.0029(14) 0.0115(16) 0.0081(16)
C82 0.031(2) 0.029(3) 0.017(2) -0.0003(18) 0.0044(17) 0.009(2)
O98 0.049(3) 0.031(3) 0.089(3) -0.016(2) 0.049(3) -0.017(2)
C98 0.132(7) 0.047(4) 0.162(8) -0.047(5) 0.123(7) -0.044(5)
O99 0.076(3) 0.037(2) 0.060(3) -0.0108(19) 0.030(2) -0.004(2)
C99 0.090(6) 0.125(8) 0.041(4) 0.006(4) 0.016(4) 0.059(6)

loop_
_atom_type_symbol
_atom_type_description
_atom_type_scat_dispersion_real
_atom_type_scat_dispersion_imag
_atom_type_scat_source
C C 0.0033 0.0016 'International Tables Vol C Tables 4.2.6.8 and 6.1.1.4'
H H 0.0000 0.0000 'International Tables Vol C Tables 4.2.6.8 and 6.1.1.4'
N N 0.0061 0.0033 'International Tables Vol C Tables 4.2.6.8 and 6.1.1.4'
O O 0.0106 0.0060 'International Tables Vol C Tables 4.2.6.8 and 6.1.1.4'
Re Re -1.0185 7.2310 'International Tables Vol C Tables 4.2.6.8 and 6.1.1.4'

loop_
_exptl_crystal_face_index_h
_exptl_crystal_face_index_k
_exptl_crystal_face_index_l
_exptl_crystal_face_perp_dist
1 0 0 0.0239
-1 0 0 0.0260
-29 -1 13 0.0780
30 -1 -19 0.0650
15 28 3 0.0550
-15 -22 0 0.0550

loop_
_geom_angle_atom_site_label_1
_geom_angle_atom_site_label_2
_geom_angle_atom_site_label_3
_geom_angle
O1 Re O31 107.61(12)
O1 Re O21 106.11(14)
O31 Re O21 82.75(10)
O1 Re N52 95.21(13)
O31 Re N52 89.62(12)
O21 Re N52 158.64(14)
O1 Re N22 91.62(14)
O31 Re N22 160.73(12)
O21 Re N22 90.96(12)
N52 Re N22 89.77(12)
O1 Re O121 161.79(12)
O31 Re O121 89.44(10)
O21 Re O121 81.82(13)
N52 Re O121 78.16(11)
N22 Re O121 71.60(12)
O51 C11 O11 111.9(3)
O51 C11 C21 112.9(4)
O11 C11 C21 105.5(3)
O51 C11 H11 108.8
O11 C11 H11 108.8
C21 C11 H11 108.8
C11 O11 C71 114.6(3)
O21 C21 C11 109.0(3)
O21 C21 C31 108.1(3)
C11 C21 C31 112.9(5)
O21 C21 H21 108.9
C11 C21 H21 108.9
C31 C21 H21 108.9
C21 O21 Re 114.18(19)
O31 C31 C41 111.1(3)
O31 C31 C21 105.9(3)
C41 C31 C21 113.2(4)
O31 C31 H31 108.9
C41 C31 H31 108.9
C21 C31 H31 108.9
C31 O31 Re 113.2(2)
O41 C41 C51 111.2(3)
O41 C41 C31 106.8(3)
C51 C41 C31 111.1(3)
O41 C41 H41 109.2
C51 C41 H41 109.2
C31 C41 H41 109.2
C41 O41 H841 109.5
O51 C51 C61 107.6(3)
O51 C51 C41 108.9(3)
C61 C51 C41 115.5(4)
O51 C51 H51 108.2
C61 C51 H51 108.2
C41 C51 H51 108.2
C11 O51 C51 113.1(3)
O61 C61 C51 110.3(4)
O61 C61 H612 109.6
C51 C61 H612 109.6
O61 C61 H611 109.6
C51 C61 H611 109.6
H612 C61 H611 108.1
C61 O61 H861 109.5
O11 C71 H711 109.5
O11 C71 H712 109.5
H711 C71 H712 109.5
O11 C71 H713 109.5
H711 C71 H713 109.5
H712 C71 H713 109.5
O122 C12 O121 124.8(4)
O122 C12 C22 121.4(4)
O121 C12 C22 113.8(3)
C12 O121 Re 118.4(3)
N22 C22 C12 107.2(3)
N22 C22 C32 111.7(3)
C12 C22 C32 110.1(3)
N22 C22 H22 109.3
C12 C22 H22 109.3
C32 C22 H22 109.3
C22 N22 Re 109.5(2)
C22 N22 H222 109.8
Re N22 H222 109.8
C22 N22 H221 109.8
Re N22 H221 109.8
H222 N22 H221 108.2
C42 C32 C22 114.5(3)
C42 C32 H321 108.6
C22 C32 H321 108.6
C42 C32 H322 108.6
C22 C32 H322 108.6
H321 C32 H322 107.6
C82 C42 N52 108.5(4)
C82 C42 C32 128.7(4)
N52 C42 C32 122.7(3)
C62 N52 C42 106.3(3)
C62 N52 Re 125.1(3)
C42 N52 Re 128.4(3)
N72 C62 N52 110.4(5)
N72 C62 H62 124.8
N52 C62 H62 124.8
C62 N72 C82 108.4(4)
C62 N72 H772 125.8
C82 N72 H772 125.8
C42 C82 N72 106.3(4)
C42 C82 H82 126.8
N72 C82 H82 126.8
C98 O98 H898 109.5
O98 C98 H981 109.5
O98 C98 H982 109.5
H981 C98 H982 109.5
O98 C98 H983 109.5
H981 C98 H983 109.5
H982 C98 H983 109.5
C99 O99 H899 109.5
O99 C99 H991 109.5
O99 C99 H992 109.5
H991 C99 H992 109.5
O99 C99 H993 109.5
H991 C99 H993 109.5
H992 C99 H993 109.5

loop_
_geom_bond_atom_site_label_1
_geom_bond_atom_site_label_2
_geom_bond_distance
Re O1 1.688(3)
Re O31 1.936(3)
Re O21 1.955(2)
Re N52 2.098(3)
Re N22 2.179(3)
Re O121 2.183(3)
C11 O51 1.401(5)
C11 O11 1.417(5)
C11 C21 1.527(6)
C11 H11 1.0000
O11 C71 1.419(5)
C21 O21 1.450(4)
C21 C31 1.539(6)
C21 H21 1.0000
C31 O31 1.447(4)
C31 C41 1.523(6)
C31 H31 1.0000
C41 O41 1.417(5)
C41 C51 1.518(5)
C41 H41 1.0000
O41 H841 0.8400
C51 O51 1.449(5)
C51 C61 1.508(6)
C51 H51 1.0000
C61 O61 1.425(5)
C61 H612 0.9900
C61 H611 0.9900
O61 H861 0.8400
C71 H711 0.9800
C71 H712 0.9800
C71 H713 0.9800
C12 O122 1.221(5)
C12 O121 1.304(5)
C12 C22 1.520(6)
C22 N22 1.474(5)
C22 C32 1.538(6)
C22 H22 1.0000
N22 H222 0.9200
N22 H221 0.9200
C32 C42 1.523(6)
C32 H321 0.9900
C32 H322 0.9900
C42 C82 1.353(6)
C42 N52 1.382(5)
N52 C62 1.336(5)
C62 N72 1.320(6)
C62 H62 0.9500
N72 C82 1.378(6)
N72 H772 0.8800
C82 H82 0.9500
O98 C98 1.333(7)
O98 H898 0.8400
C98 H981 0.9800
C98 H982 0.9800
C98 H983 0.9800
O99 C99 1.462(8)
O99 H899 0.8400
C99 H991 0.9800
C99 H992 0.9800
C99 H993 0.9800

loop_
_geom_hbond_atom_site_label_D
_geom_hbond_atom_site_label_H
_geom_hbond_atom_site_label_A
_geom_hbond_distance_DH
_geom_hbond_distance_HA
_geom_hbond_distance_DA
_geom_hbond_angle_DHA
_geom_hbond_site_symmetry_A
N22 H221 O61 0.92 2.02 2.910(5) 161.5 4_545
N22 H222 O1 0.92 2.21 2.973(4) 139.3 4_545
N72 H772 O122 0.88 1.93 2.765(4) 157.8 4_556
O41 H841 O98 0.84 1.92 2.719(6) 157.8 1_565
O61 H861 O99 0.84 1.90 2.685(7) 155.9 1_564
O98 H898 O121 0.84 1.93 2.768(5) 174.6 .
O99 H899 O21 0.84 1.92 2.717(5) 156.7 1_556

loop_
_geom_torsion_atom_site_label_1
_geom_torsion_atom_site_label_2
_geom_torsion_atom_site_label_3
_geom_torsion_atom_site_label_4
_geom_torsion
O51 C11 O11 C71 59.1(5)
C21 C11 O11 C71 -177.7(4)
O51 C11 C21 O21 -75.2(6)
O11 C11 C21 O21 162.2(4)
O51 C11 C21 C31 44.9(5)
O11 C11 C21 C31 -77.7(5)
C11 C21 O21 Re 148.3(3)
C31 C21 O21 Re 25.3(6)
O1 Re O21 C21 -109.4(4)
O31 Re O21 C21 -3.1(4)
N52 Re O21 C21 66.8(6)
N22 Re O21 C21 158.6(4)
O121 Re O21 C21 87.4(4)
O21 C21 C31 O31 -40.7(5)
C11 C21 C31 O31 -161.4(3)
O21 C21 C31 C41 81.1(5)
C11 C21 C31 C41 -39.5(5)
C41 C31 O31 Re -83.1(3)
C21 C31 O31 Re 40.1(4)
O1 Re O31 C31 82.6(2)
O21 Re O31 C31 -22.1(2)
N52 Re O31 C31 177.9(2)
N22 Re O31 C31 -93.8(4)
O121 Re O31 C31 -103.9(2)
O31 C31 C41 O41 -73.4(4)
C21 C31 C41 O41 167.7(3)
O31 C31 C41 C51 165.2(3)
C21 C31 C41 C51 46.3(4)
O41 C41 C51 O51 -176.1(3)
C31 C41 C51 O51 -57.3(4)
O41 C41 C51 C61 62.7(5)
C31 C41 C51 C61 -178.5(3)
O11 C11 O51 C51 60.1(4)
C21 C11 O51 C51 -58.9(4)
C61 C51 O51 C11 -169.0(3)
C41 C51 O51 C11 65.0(4)
O51 C51 C61 O61 -66.3(4)
C41 C51 C61 O61 55.6(5)
O122 C12 O121 Re 169.5(3)
C22 C12 O121 Re -8.6(4)
O1 Re O121 C12 2.7(5)
O31 Re O121 C12 -157.1(3)
O21 Re O121 C12 120.1(3)
N52 Re O121 C12 -67.4(3)
N22 Re O121 C12 26.4(3)
O122 C12 C22 N22 157.5(3)
O121 C12 C22 N22 -24.3(4)
O122 C12 C22 C32 -80.8(5)
O121 C12 C22 C32 97.4(4)
C12 C22 N22 Re 45.3(3)
C32 C22 N22 Re -75.4(3)
O1 Re N22 C22 134.9(2)
O31 Re N22 C22 -48.5(5)
O21 Re N22 C22 -119.0(3)
N52 Re N22 C22 39.7(3)
O121 Re N22 C22 -37.9(2)
N22 C22 C32 C42 70.9(5)
C12 C22 C32 C42 -48.1(5)
C22 C32 C42 C82 150.0(5)
C22 C32 C42 N52 -29.4(6)
C82 C42 N52 C62 0.1(6)
C32 C42 N52 C62 179.6(5)
C82 C42 N52 Re -176.4(3)
C32 C42 N52 Re 3.1(6)
O1 Re N52 C62 85.4(5)
O31 Re N52 C62 -22.2(5)
O21 Re N52 C62 -90.9(6)
N22 Re N52 C62 177.0(5)
O121 Re N52 C62 -111.7(5)
O1 Re N52 C42 -98.7(4)
O31 Re N52 C42 153.7(4)
O21 Re N52 C42 85.0(5)
N22 Re N52 C42 -7.1(4)
O121 Re N52 C42 64.2(3)
C42 N52 C62 N72 0.7(7)
Re N52 C62 N72 177.3(3)
N52 C62 N72 C82 -1.2(7)
N52 C42 C82 N72 -0.8(5)
C32 C42 C82 N72 179.7(4)
C62 N72 C82 C42 1.2(6)

loop_
_reflns_scale_group_code
_reflns_scale_meas_F
1 1.0
